data_1557952
loop_
_publ_author_name
'Dizon, Glenieliz C.'
'Atkinson, George'
'Argent, Stephen P.'
'Santu, Lea T.'
'Amabilino, David B.'

_publ_section_title
;
 Sustainable sorbitol-derived compounds for gelation of the full range of
 ethanol-water mixtures.
;
_journal_issue 19
_journal_name_full 'Soft matter'
_journal_page_first 4640
_journal_page_last 4654
_journal_paper_doi 10.1039/d0sm00343c
_journal_volume 16
_journal_year 2020
_chemical_absolute_configuration ad
_chemical_formula_moiety 'C14 H20 O8'
_chemical_formula_sum 'C14 H20 O8'
_chemical_formula_weight 316.30
_space_group_crystal_system monoclinic
_space_group_IT_number 4
_space_group_name_Hall 'P 2yb'
_space_group_name_H-M_alt 'P 1 21 1'
_atom_sites_solution_hydrogens mixed
_atom_sites_solution_primary dual
_atom_sites_solution_secondary difmap
_audit_creation_date 2019-08-05
_audit_creation_method
;
Olex2 1.2
(compiled 2018.05.29 svn.r3508 for OlexSys, GUI svn.r5506)
;
_audit_update_record
;
2019-08-06 deposited with the CCDC.	2020-04-28 downloaded from the CCDC.
;
_cell_angle_alpha 90
_cell_angle_beta 92.9088(15)
_cell_angle_gamma 90
_cell_formula_units_Z 2
_cell_length_a 8.92283(14)
_cell_length_b 4.60123(7)
_cell_length_c 17.4539(3)
_cell_measurement_reflns_used 7491
_cell_measurement_temperature 120(2)
_cell_measurement_theta_max 73.4150
_cell_measurement_theta_min 4.9530
_cell_volume 715.66(2)
_computing_cell_refinement 'CrysAlisPro 1.171.38.46 (Rigaku OD, 2015)'
_computing_data_collection 'CrysAlisPro 1.171.38.46 (Rigaku OD, 2015)'
_computing_data_reduction 'CrysAlisPro 1.171.38.46 (Rigaku OD, 2015)'
_computing_molecular_graphics 'Olex2 (Dolomanov et al., 2009)'
_computing_publication_material 'Olex2 (Dolomanov et al., 2009)'
_computing_structure_refinement 'ShelXL (Sheldrick, 2015)'
_computing_structure_solution 'ShelXT (Sheldrick, 2015)'
_diffrn_ambient_environment 'N2 gas'
_diffrn_ambient_temperature 120(2)
_diffrn_crystal_treatment 'flash frozen in gaseous N2'
_diffrn_detector 'CCD area detector'
_diffrn_detector_area_resol_mean 5.2349
_diffrn_detector_type 'Agilent Diffraction Atlas S2 detector'
_diffrn_measured_fraction_theta_full 0.999
_diffrn_measured_fraction_theta_max 0.990
_diffrn_measurement_details
;
List of Runs (angles in degrees, time in seconds):

  # Type    Start    End  Width  t~exp~   \w     \q     \k     \f   Frames
#--------------------------------------------------------------------------
  1  \w    -50.00  34.00   1.00    6.00    --  -38.50  38.00 -60.00   84
  2  \w    -65.00  32.00   1.00    6.00    --  -38.50  57.00  60.00   97
  3  \w     20.00 115.00   1.00    6.00    --   42.83  38.00-120.00   95
  4  \w     11.00 117.00   1.00    6.00    --   42.83  77.00 120.00  106
  5  \w     33.00  98.00   1.00   24.00    --  104.50 -45.00  30.00   65
  6  \w     81.00 178.00   1.00   24.00    --  104.50  30.00 -90.00   97
  7  \w     59.00 178.00   1.00   24.00    --  104.50  15.00   0.00  119
  8  \w     77.00 175.00   1.00   24.00    --  104.50  61.00  90.00   98
  9  \w     33.00  98.00   1.00   24.00    --  104.50 -45.00 150.00   65
 10  \w     33.00  98.00   1.00   24.00    --  104.50 -45.00 -90.00   65
 11  \w     30.00  91.00   1.00   24.00    --  104.50 -30.00  90.00   61
 12  \w     23.00 109.00   1.00   24.00    --  104.50 -94.00  60.00   86
 13  \w     30.00  91.00   1.00   24.00    --  104.50 -30.00-180.00   61
 14  \w     30.00  91.00   1.00   24.00    --  104.50 -30.00 -30.00   61
 15  \w     23.00 109.00   1.00   24.00    --  104.50 -94.00  30.00   86
 16  \w     23.00 109.00   1.00   24.00    --  104.50 -94.00 -60.00   86
 17  \w     23.00 109.00   1.00   24.00    --  104.50 -94.00 150.00   86
 18  \w    -94.00  -2.00   1.00    6.00    --  -38.50 125.00  90.00   92
 19  \w     11.00 117.00   1.00    6.00    --   42.83  77.00-120.00  106
 20  \w     16.00 113.00   1.00    6.00    --   42.83  57.00  60.00   97
 21  \w     16.00 113.00   1.00    6.00    --   42.83  57.00-150.00   97
 22  \w     11.00 117.00   1.00    6.00    --   42.83  77.00 -30.00  106
 23  \w     73.00 178.00   1.00   24.00    --  104.50  77.00  30.00  105
 24  \w     81.00 178.00   1.00   24.00    --  104.50  30.00-180.00   97
 25  \w     77.00 102.00   1.00   24.00    --  104.50  61.00-150.00   25
;
_diffrn_measurement_device '\k-geometry diffractometer'
_diffrn_measurement_device_type 'SuperNova, Atlas S2'
_diffrn_measurement_method '\w scans'
_diffrn_measurement_specimen_support 'MiTeGen micromount'
_diffrn_orient_matrix_type 'CrysAlisPro convention (1999,Acta A55,543-557)'
_diffrn_orient_matrix_UB_11 -0.1706627000
_diffrn_orient_matrix_UB_12 0.0418094000
_diffrn_orient_matrix_UB_13 0.0041163000
_diffrn_orient_matrix_UB_21 0.0152040000
_diffrn_orient_matrix_UB_22 0.3158298000
_diffrn_orient_matrix_UB_23 -0.0279232000
_diffrn_orient_matrix_UB_31 -0.0228339000
_diffrn_orient_matrix_UB_32 -0.1031227000
_diffrn_orient_matrix_UB_33 -0.0837539000
_diffrn_radiation_monochromator mirror
_diffrn_radiation_probe x-ray
_diffrn_radiation_type CuK\a
_diffrn_radiation_wavelength 1.54184
_diffrn_reflns_av_R_equivalents 0.0231
_diffrn_reflns_av_unetI/netI 0.0182
_diffrn_reflns_Laue_measured_fraction_full 0.999
_diffrn_reflns_Laue_measured_fraction_max 0.990
_diffrn_reflns_limit_h_max 11
_diffrn_reflns_limit_h_min -11
_diffrn_reflns_limit_k_max 5
_diffrn_reflns_limit_k_min -5
_diffrn_reflns_limit_l_max 19
_diffrn_reflns_limit_l_min -21
_diffrn_reflns_number 9752
_diffrn_reflns_point_group_measured_fraction_full 0.999
_diffrn_reflns_point_group_measured_fraction_max 0.977
_diffrn_reflns_theta_full 67.684
_diffrn_reflns_theta_max 73.532
_diffrn_reflns_theta_min 4.963
_diffrn_source 'microfocus sealed tube'
_diffrn_source_type 'Agilent Diffraction microfocus tube'
_exptl_absorpt_coefficient_mu 1.035
_exptl_absorpt_correction_T_max 1.000
_exptl_absorpt_correction_T_min 0.815
_exptl_absorpt_correction_type gaussian
_exptl_absorpt_process_details
'CrysAlisPro 1.171.38.46 (Rigaku Oxford Diffraction, 2015) Numerical absorption correction based on gaussian integration over 			a multifaceted crystal model Empirical absorption correction using spherical harmonics, implemented in SCALE3 ABSPACK scaling algorithm.'
_exptl_crystal_colour colourless
_exptl_crystal_colour_primary colourless
_exptl_crystal_density_diffrn 1.468
_exptl_crystal_description plank
_exptl_crystal_F_000 336
_exptl_crystal_recrystallization_method 'Re-crystallisation from solvent: Water'
_exptl_crystal_size_max 0.195
_exptl_crystal_size_mid 0.052
_exptl_crystal_size_min 0.026
_refine_diff_density_max 0.206
_refine_diff_density_min -0.177
_refine_diff_density_rms 0.035
_refine_ls_abs_structure_details
;
 Flack x determined using 1179 quotients [(I+)-(I-)]/[(I+)+(I-)]
 (Parsons, Flack and Wagner, Acta Cryst. B69 (2013) 249-259).
;
_refine_ls_abs_structure_Flack -0.07(5)
_refine_ls_extinction_method none
_refine_ls_goodness_of_fit_ref 1.064
_refine_ls_hydrogen_treatment mixed
_refine_ls_matrix_type full
_refine_ls_number_parameters 201
_refine_ls_number_reflns 2828
_refine_ls_number_restraints 7
_refine_ls_restrained_S_all 1.073
_refine_ls_R_factor_all 0.0258
_refine_ls_R_factor_gt 0.0253
_refine_ls_shift/su_max 0.000
_refine_ls_shift/su_mean 0.000
_refine_ls_structure_factor_coef Fsqd
_refine_ls_weighting_details 'w=1/[\s^2^(Fo^2^)+(0.0352P)^2^+0.1508P] where P=(Fo^2^+2Fc^2^)/3'
_refine_ls_weighting_scheme calc
_refine_ls_wR_factor_gt 0.0660
_refine_ls_wR_factor_ref 0.0665
_reflns_Friedel_coverage 0.746
_reflns_Friedel_fraction_full 1.000
_reflns_Friedel_fraction_max 0.959
_reflns_number_gt 2777
_reflns_number_total 2828
_reflns_threshold_expression 'I > 2\s(I)'
_cod_data_source_file d0sm00343c2.cif
_cod_data_source_block MBS-Van
_cod_depositor_comments 'Adding full bibliography for 1557951--1557952.cif.'
_cod_database_code 1557952
_nottingham_internal_coll_name OGPALB
_nottingham_internal_coll_number 17025
_nottingham_internal_coll_client GPA/DBA
_nottingham_internal_coll_type custom
_nottingham_internal_coll_frame_method '\w scans'
_nottingham_internal_coll_frame_time '6.00, 24.00'
_nottingham_internal_coll_frame_width 1.00
_nottingham_internal_coll_user pcxga2
_nottingham_internal_coll_date 15/05/2017
_nottingham_internal_coll_location NOTTS
_nottingham_internal_coll_instrument 'GVB, PL13110001'
_nottingham_internal_process_date 25/05/2017
_nottingham_internal_process_user pcxga2
_nottingham_internal_solution_date 25/05/2017
_nottingham_internal_solution_user pcxga2
_nottingham_internal_refinement_date 20/06/2019
_nottingham_internal_refinement_user pczspa
_nottingham_internal_validation_date 2019
_nottingham_internal_validation_user pczspa
_shelx_shelxl_version_number 2018/3
_chemical_oxdiff_formula 'C14 H20 O8'
_chemical_oxdiff_usercomment 'OGPALB #17025 GVB-1352 IN FOMBLIM ON A MICROMOUNT FOR GPA/DBA'
_shelx_space_group_comment
;
The symmetry employed for this shelxl refinement is uniquely defined
by the following loop, which should always be used as a source of
symmetry information in preference to the above space-group names.
They are only intended as comments.
;
_shelx_estimated_absorpt_t_max 0.974
_shelx_estimated_absorpt_t_min 0.824
_reflns_odcompleteness_completeness 99.93
_reflns_odcompleteness_iscentric 1
_reflns_odcompleteness_theta 67.13
_olex2_refinement_description
;
1. Fixed Uiso
 At 1.2 times of:
  All C(H) groups, All C(H,H) groups
 At 1.5 times of:
  All C(H,H,H) groups, All O(H) groups
2. Restrained distances
 O22-H22
 0.84 with sigma of 0.02
 O4-H4
 0.84 with sigma of 0.02
 O2-H2
 0.84 with sigma of 0.02
 O8-H8
 0.84 with sigma of 0.02
 O12-H12
 0.84 with sigma of 0.02
3. Restrained planarity
 C13, C14, C15, C19
 with sigma of 0.01
4.a Ternary CH refined with riding coordinates:
 C3(H3), C5(H5), C7(H7), C9(H9), C13(H13)
4.b Secondary CH2 refined with riding coordinates:
 C1(H1A,H1B), C11(H11A,H11B)
4.c Aromatic/amide H refined with riding coordinates:
 C18(H18), C19(H19), C15(H15)
4.d Fitted hexagon refined as free rotating group:
 C17(C18,C19,C14,C15,C16)
4.e Idealised Me refined as rotating group:
 C21(H21A,H21B,H21C)
4.f Idealised tetrahedral OH refined as rotating group:
 O2(H2)
;
_olex2_exptl_crystal_mounting_method 'in fomblin film on a micromount'
_olex2_submission_special_instructions 'No special instructions were received'
_oxdiff_exptl_absorpt_empirical_details
;
Empirical correction (ABSPACK) includes:
- Absorption correction using spherical harmonics
- Frame scaling
;
_oxdiff_exptl_absorpt_empirical_full_max 1.439
_oxdiff_exptl_absorpt_empirical_full_min 0.782

loop_
_space_group_symop_operation_xyz
'x, y, z'
'-x, y+1/2, -z'

loop_
_atom_site_label
_atom_site_type_symbol
_atom_site_fract_x
_atom_site_fract_y
_atom_site_fract_z
_atom_site_U_iso_or_equiv
_atom_site_adp_type
_atom_site_occupancy
_atom_site_site_symmetry_order
_atom_site_calc_flag
_atom_site_refinement_flags_posn
_atom_site_refinement_flags_adp
_atom_site_refinement_flags_occupancy
_atom_site_disorder_assembly
_atom_site_disorder_group
C1 C -0.18704(18) 1.1767(4) 0.71057(10) 0.0185(4) Uani 1 1 d . . . . .
H1A H -0.175833 1.028610 0.751602 0.022 Uiso 1 1 calc R . . . .
H1B H -0.149762 1.364202 0.731836 0.022 Uiso 1 1 calc R . . . .
O2 O -0.34221(13) 1.2047(3) 0.68693(7) 0.0199(3) Uani 1 1 d D . . . .
H2 H -0.354700 1.355776 0.660333 0.030 Uiso 1 1 calc DGR . . . .
C3 C -0.09373(18) 1.0891(4) 0.64405(9) 0.0136(3) Uani 1 1 d . . . . .
H3 H -0.137670 0.911995 0.618424 0.016 Uiso 1 1 calc R . . . .
O4 O -0.09796(13) 1.3267(3) 0.59158(7) 0.0154(3) Uani 1 1 d D . . . .
H4 H -0.102(2) 1.263(5) 0.5473(11) 0.023 Uiso 1 1 d DR . . . .
C5 C 0.06953(18) 1.0323(4) 0.67023(10) 0.0136(3) Uani 1 1 d . . . . .
H5 H 0.110961 1.211802 0.695707 0.016 Uiso 1 1 calc R . . . .
O6 O 0.07212(12) 0.8009(2) 0.72596(6) 0.0141(3) Uani 1 1 d . . . . .
C7 C 0.16854(18) 0.9525(4) 0.60471(10) 0.0135(3) Uani 1 1 d . . . . .
H7 H 0.178564 1.127853 0.571529 0.016 Uiso 1 1 calc R . . . .
O8 O 0.10706(13) 0.7218(3) 0.55805(7) 0.0169(3) Uani 1 1 d D . . . .
H8 H 0.050(2) 0.612(5) 0.5817(13) 0.025 Uiso 1 1 d DR . . . .
C9 C 0.32462(19) 0.8712(4) 0.63816(10) 0.0148(3) Uani 1 1 d . . . . .
H9 H 0.373612 1.048881 0.660921 0.018 Uiso 1 1 calc R . . . .
O10 O 0.31280(13) 0.6559(3) 0.69751(7) 0.0155(3) Uani 1 1 d . . . . .
C11 C 0.42357(18) 0.7476(4) 0.57840(10) 0.0179(3) Uani 1 1 d . . . . .
H11A H 0.382528 0.557778 0.560756 0.021 Uiso 1 1 calc R . . . .
H11B H 0.421767 0.879888 0.533631 0.021 Uiso 1 1 calc R . . . .
O12 O 0.57516(14) 0.7089(3) 0.60666(8) 0.0230(3) Uani 1 1 d D . . . .
H12 H 0.604(3) 0.861(5) 0.6289(14) 0.034 Uiso 1 1 d DR . . . .
C13 C 0.22218(18) 0.7618(4) 0.75548(9) 0.0149(3) Uani 1 1 d . . . . .
H13 H 0.262647 0.953671 0.773742 0.018 Uiso 1 1 calc R . . . .
C17 C 0.25377(13) 0.1740(2) 0.94635(6) 0.0183(4) Uani 1 1 d . . . . .
C18 C 0.11740(11) 0.3080(3) 0.92710(6) 0.0203(4) Uani 1 1 d G . . . .
H18 H 0.032710 0.270628 0.956464 0.024 Uiso 1 1 calc R . . . .
C19 C 0.10495(10) 0.4966(3) 0.86490(7) 0.0187(4) Uani 1 1 d G . . . .
H19 H 0.011748 0.588190 0.851752 0.022 Uiso 1 1 calc R . . . .
C14 C 0.22887(12) 0.5512(2) 0.82194(6) 0.0161(3) Uani 1 1 d G . . . .
C15 C 0.36524(10) 0.4172(3) 0.84119(6) 0.0166(3) Uani 1 1 d G . . . .
H15 H 0.449928 0.454579 0.811825 0.020 Uiso 1 1 calc R . . . .
C16 C 0.37769(10) 0.2286(2) 0.90339(6) 0.0167(3) Uani 1 1 d G . . . .
O20 O 0.50731(14) 0.0867(3) 0.92786(7) 0.0198(3) Uani 1 1 d . . . . .
C21 C 0.6179(2) 0.0465(4) 0.87180(10) 0.0216(4) Uani 1 1 d . . . . .
H21A H 0.569562 -0.030302 0.824363 0.032 Uiso 1 1 calc GR . . . .
H21B H 0.694355 -0.091085 0.891558 0.032 Uiso 1 1 calc GR . . . .
H21C H 0.665396 0.233329 0.861240 0.032 Uiso 1 1 calc GR . . . .
O22 O 0.26341(15) -0.0163(3) 1.00685(8) 0.0225(3) Uani 1 1 d D . . . .
H22 H 0.346(2) -0.109(6) 1.0051(15) 0.034 Uiso 1 1 d DR . . . .

loop_
_atom_site_aniso_label
_atom_site_aniso_U_11
_atom_site_aniso_U_22
_atom_site_aniso_U_33
_atom_site_aniso_U_23
_atom_site_aniso_U_13
_atom_site_aniso_U_12
C1 0.0142(8) 0.0240(10) 0.0173(8) 0.0016(7) 0.0007(6) 0.0029(7)
O2 0.0136(6) 0.0196(6) 0.0266(7) 0.0051(6) 0.0022(5) 0.0025(5)
C3 0.0139(7) 0.0119(8) 0.0148(8) 0.0017(6) -0.0013(6) -0.0006(6)
O4 0.0183(6) 0.0140(6) 0.0139(6) 0.0013(5) -0.0006(4) 0.0008(5)
C5 0.0151(7) 0.0111(7) 0.0144(7) 0.0020(6) -0.0020(6) 0.0001(6)
O6 0.0142(5) 0.0133(6) 0.0146(6) 0.0025(5) -0.0018(4) 0.0012(5)
C7 0.0132(7) 0.0116(8) 0.0155(8) 0.0006(6) -0.0011(6) -0.0018(6)
O8 0.0189(6) 0.0174(6) 0.0144(5) -0.0022(5) 0.0007(4) -0.0042(5)
C9 0.0150(8) 0.0111(8) 0.0181(8) 0.0031(7) -0.0012(6) -0.0010(6)
O10 0.0164(5) 0.0129(6) 0.0171(6) 0.0027(5) 0.0004(4) 0.0023(5)
C11 0.0132(7) 0.0173(8) 0.0232(8) 0.0028(7) 0.0007(6) 0.0019(7)
O12 0.0142(6) 0.0188(6) 0.0359(7) -0.0005(6) 0.0004(5) 0.0028(5)
C13 0.0150(7) 0.0138(8) 0.0155(8) -0.0014(7) -0.0027(6) -0.0001(7)
C17 0.0248(9) 0.0156(8) 0.0140(8) 0.0006(7) -0.0036(6) -0.0017(7)
C18 0.0202(8) 0.0219(9) 0.0191(8) 0.0004(7) 0.0019(6) -0.0009(7)
C19 0.0191(8) 0.0184(9) 0.0182(8) -0.0003(7) -0.0027(6) 0.0015(7)
C14 0.0207(8) 0.0131(8) 0.0139(8) -0.0021(7) -0.0035(6) -0.0009(7)
C15 0.0193(8) 0.0151(8) 0.0151(8) 0.0000(7) -0.0020(6) -0.0023(7)
C16 0.0198(8) 0.0140(8) 0.0157(8) -0.0019(7) -0.0041(6) 0.0004(7)
O20 0.0191(6) 0.0223(7) 0.0178(6) 0.0032(5) -0.0012(5) 0.0045(5)
C21 0.0228(9) 0.0232(9) 0.0189(8) 0.0003(8) 0.0011(7) 0.0046(7)
O22 0.0246(6) 0.0230(7) 0.0199(6) 0.0075(6) 0.0005(5) 0.0027(6)

loop_
_atom_type_symbol
_atom_type_description
_atom_type_scat_dispersion_real
_atom_type_scat_dispersion_imag
_atom_type_scat_source
C C 0.0181 0.0091 'International Tables Vol C Tables 4.2.6.8 and 6.1.1.4'
H H 0.0000 0.0000 'International Tables Vol C Tables 4.2.6.8 and 6.1.1.4'
O O 0.0492 0.0322 'International Tables Vol C Tables 4.2.6.8 and 6.1.1.4'

loop_
_exptl_crystal_face_index_h
_exptl_crystal_face_index_k
_exptl_crystal_face_index_l
_exptl_crystal_face_perp_dist
0 0 1 0.0410
5 0 -1 0.0040
-5 0 -3 0.0068
0 -3 -1 0.0936
0 3 2 0.0952
0 0 -1 0.0050

loop_
_geom_angle_atom_site_label_1
_geom_angle_atom_site_label_2
_geom_angle_atom_site_label_3
_geom_angle
_geom_angle_site_symmetry_1
_geom_angle_site_symmetry_3
_geom_angle_publ_flag
O2 C1 C3 111.35(13) . . ?
C1 C3 C5 111.64(13) . . ?
O4 C3 C1 106.86(14) . . ?
O4 C3 C5 108.50(13) . . ?
O6 C5 C3 108.11(13) . . ?
O6 C5 C7 109.75(13) . . ?
C7 C5 C3 113.39(13) . . ?
C13 O6 C5 108.70(12) . . ?
C5 C7 C9 108.89(13) . . ?
O8 C7 C5 112.69(13) . . ?
O8 C7 C9 110.58(13) . . ?
O10 C9 C7 110.13(13) . . ?
O10 C9 C11 107.72(14) . . ?
C11 C9 C7 112.40(14) . . ?
C13 O10 C9 110.08(12) . . ?
O12 C11 C9 112.64(14) . . ?
O6 C13 C14 111.06(12) . . ?
O10 C13 O6 110.28(12) . . ?
O10 C13 C14 109.10(12) . . ?
C18 C17 C16 120.0 . . ?
O22 C17 C18 119.29(9) . . ?
O22 C17 C16 120.69(9) . . ?
C17 C18 C19 120.0 . . ?
C18 C19 C14 120.0 . . ?
C19 C14 C13 121.93(9) . . ?
C15 C14 C13 118.04(9) . . ?
C15 C14 C19 120.0 . . ?
C14 C15 C16 120.0 . . ?
C15 C16 C17 120.0 . . ?
O20 C16 C17 115.18(9) . . ?
O20 C16 C15 124.82(9) . . ?
C16 O20 C21 116.43(12) . . ?

loop_
_geom_bond_atom_site_label_1
_geom_bond_atom_site_label_2
_geom_bond_distance
_geom_bond_site_symmetry_2
_geom_bond_publ_flag
C1 O2 1.4303(19) . ?
C1 C3 1.517(2) . ?
C3 O4 1.426(2) . ?
C3 C5 1.527(2) . ?
C5 O6 1.4415(19) . ?
C5 C7 1.525(2) . ?
O6 C13 1.4215(19) . ?
C7 O8 1.430(2) . ?
C7 C9 1.529(2) . ?
C9 O10 1.441(2) . ?
C9 C11 1.511(2) . ?
O10 C13 1.413(2) . ?
C11 O12 1.427(2) . ?
C13 C14 1.5102(18) . ?
C17 C18 1.3900 . ?
C17 C16 1.3900 . ?
C17 O22 1.3712(15) . ?
C18 C19 1.3900 . ?
C19 C14 1.3900 . ?
C14 C15 1.3900 . ?
C15 C16 1.3900 . ?
C16 O20 1.3770(14) . ?
O20 C21 1.437(2) . ?

loop_
_geom_hbond_atom_site_label_D
_geom_hbond_atom_site_label_H
_geom_hbond_atom_site_label_A
_geom_hbond_distance_DH
_geom_hbond_distance_HA
_geom_hbond_distance_DA
_geom_hbond_angle_DHA
_geom_hbond_site_symmetry_A
_geom_hbond_publ_flag
O2 H2 O12 0.84 1.96 2.7898(18) 168.3 1_465 yes
O4 H4 O8 0.825(19) 1.847(19) 2.6531(17) 165(3) 2_556 yes
O8 H8 O4 0.844(19) 1.87(2) 2.6649(17) 156(2) 1_545 yes
O12 H12 O2 0.83(2) 1.93(2) 2.7580(19) 175(3) 1_655 yes

loop_
_exptl_oxdiff_crystal_face_indexfrac_h
_exptl_oxdiff_crystal_face_indexfrac_k
_exptl_oxdiff_crystal_face_indexfrac_l
_exptl_oxdiff_crystal_face_x
_exptl_oxdiff_crystal_face_y
_exptl_oxdiff_crystal_face_z
0.0009 0.0002 0.9997 0.0040 -0.0278 -0.0838
4.9986 -0.0017 -1.0006 -0.8573 0.1034 -0.0302
-5.0023 0.0009 -2.9983 0.8414 0.0079 0.3653
-0.0078 -2.9994 -1.0059 -0.1282 -0.9193 0.3937
0.0087 2.9996 2.0056 0.1322 0.8915 -0.4775
-0.0009 -0.0002 -0.9997 -0.0040 0.0278 0.0838
